data_4118504
loop_
_publ_author_name
'Takashi Shirahata'
'Keita Shiratori'
'Shouhei Kumeta'
'Tadashi Kawamoto'
'Tadahiko Ishikawa'
'Shin-ya Koshihara'
'Yoshiaki Nakano'
'Hideki Yamochi'
'Misaki, Yohji'
'Takehiko Mori'

_publ_contact_author_address
;
Department of Applied Chemistry, 
Graduate School of Science and Engineering, 
Ehime University, 
3 Bunkyo-cho, Matsuyama 790-8577, Japan
;
_publ_contact_author_email shirahata.takashi.mj@ehime-u.ac.jp
_publ_contact_author_fax +81-89-927-9922
_publ_contact_author_name 'Dr Takashi Shirahata'
_publ_contact_author_phone +81-89-927-8537
_publ_section_title
;
 Structural Transitions from Triangular to Square Molecular Arrangements
 in the Quasi-One-Dimensional Molecular Conductors (DMEDO-TTF)2XF6 (X = P,
 As, and Sb)
;
_journal_name_full 'Journal of the American Chemical Society'
_journal_page_first 13330
_journal_page_last 13340
_journal_paper_doi 10.1021/ja303435n
_journal_volume 134
_journal_year 2012
_chemical_formula_sum 'C20 H20 As F6 O4 S8'
_chemical_formula_weight 769.76
_chemical_name_systematic
; 
 ? 
;
_space_group_IT_number 2
_symmetry_cell_setting triclinic
_symmetry_space_group_name_Hall '-P 1'
_symmetry_space_group_name_H-M 'P -1'
_atom_sites_solution_hydrogens geom
_atom_sites_solution_primary direct
_atom_sites_solution_secondary difmap
_audit_creation_method SHELXL-97
_cell_angle_alpha 99.32(3)
_cell_angle_beta 103.38(3)
_cell_angle_gamma 74.644(17)
_cell_formula_units_Z 1
_cell_length_a 7.6568(18)
_cell_length_b 13.669(3)
_cell_length_c 7.135(3)
_cell_measurement_reflns_used 25
_cell_measurement_temperature 293
_cell_measurement_theta_max 14.9
_cell_measurement_theta_min 12.7
_cell_volume 696.5(4)
_computing_cell_refinement WinAFC
_computing_data_collection WinAFC
_computing_data_reduction CrystalStructure
_computing_molecular_graphics 'CrystalStructure 4.0'
_computing_publication_material 'CrystalStructure 4.0 (Rigaku, 2010)'
_computing_structure_refinement 'SHELXL97 (Sheldrick, 2008)'
_computing_structure_solution 'Il Milione (Burla, et al., 2007)'
_diffrn_ambient_temperature 293
_diffrn_measured_fraction_theta_full 1.000
_diffrn_measured_fraction_theta_max 1.000
_diffrn_measurement_device_type 'Rigaku AFC7R'
_diffrn_measurement_method \w-2\q
_diffrn_radiation_monochromator graphite
_diffrn_radiation_source 'fine-focus sealed tube'
_diffrn_radiation_type MoK\a
_diffrn_radiation_wavelength 0.71069
_diffrn_reflns_av_R_equivalents 0.0244
_diffrn_reflns_av_sigmaI/netI 0.0860
_diffrn_reflns_limit_h_max 10
_diffrn_reflns_limit_h_min -10
_diffrn_reflns_limit_k_max 19
_diffrn_reflns_limit_k_min -18
_diffrn_reflns_limit_l_max 0
_diffrn_reflns_limit_l_min -10
_diffrn_reflns_number 4365
_diffrn_reflns_theta_full 30.00
_diffrn_reflns_theta_max 30.00
_diffrn_reflns_theta_min 1.55
_exptl_absorpt_coefficient_mu 1.889
_exptl_absorpt_correction_T_max 0.7038
_exptl_absorpt_correction_T_min 0.7038
_exptl_absorpt_correction_type none
_exptl_crystal_colour black
_exptl_crystal_density_diffrn 1.835
_exptl_crystal_description plate
_exptl_crystal_F_000 387
_exptl_crystal_size_max 0.60
_exptl_crystal_size_mid 0.12
_exptl_crystal_size_min 0.06
_refine_diff_density_max 0.687
_refine_diff_density_min -0.664
_refine_diff_density_rms 0.099
_refine_ls_extinction_method none
_refine_ls_goodness_of_fit_ref 0.985
_refine_ls_hydrogen_treatment constr
_refine_ls_matrix_type full
_refine_ls_number_parameters 178
_refine_ls_number_reflns 4062
_refine_ls_number_restraints 0
_refine_ls_restrained_S_all 0.985
_refine_ls_R_factor_all 0.1413
_refine_ls_R_factor_gt 0.0525
_refine_ls_shift/su_max 0.000
_refine_ls_shift/su_mean 0.000
_refine_ls_structure_factor_coef Fsqd
_refine_ls_weighting_details 'calc w=1/[\s^2^(Fo^2^)+(0.0637P)^2^+0.4784P] where P=(Fo^2^+2Fc^2^)/3'
_refine_ls_weighting_scheme calc
_refine_ls_wR_factor_gt 0.1227
_refine_ls_wR_factor_ref 0.1523
_reflns_number_gt 2103
_reflns_number_total 4062
_reflns_threshold_expression >2sigma(I)
_cod_data_source_file ja303435n_si_002_5.cif
_cod_data_source_block DMEDO-TTF_2_AsF_6_HT
_cod_database_code 4118504

loop_
_symmetry_equiv_pos_as_xyz
'x, y, z'
'-x, -y, -z'

loop_
_atom_site_label
_atom_site_type_symbol
_atom_site_fract_x
_atom_site_fract_y
_atom_site_fract_z
_atom_site_U_iso_or_equiv
_atom_site_adp_type
_atom_site_occupancy
_atom_site_symmetry_multiplicity
_atom_site_calc_flag
_atom_site_refinement_flags
_atom_site_disorder_assembly
_atom_site_disorder_group
S1 S 0.36594(15) 0.63091(9) 0.74701(19) 0.0417(3) Uani 1 1 d . . .
S2 S 0.74477(15) 0.50908(8) 0.79476(18) 0.0395(3) Uani 1 1 d . . .
S3 S 0.21248(16) 0.43037(9) 0.67740(19) 0.0438(3) Uani 1 1 d . . .
S4 S 0.59396(17) 0.30217(9) 0.7248(2) 0.0453(3) Uani 1 1 d . . .
O1 O 0.0853(5) 0.2641(3) 0.6127(6) 0.0623(10) Uani 1 1 d . . .
O2 O 0.4571(6) 0.1374(3) 0.6502(6) 0.0638(11) Uani 1 1 d . . .
C1 C 0.5128(6) 0.5103(3) 0.7493(6) 0.0365(10) Uani 1 1 d . . .
C2 C 0.4480(6) 0.4237(3) 0.7196(7) 0.0363(10) Uani 1 1 d . . .
C3 C 0.5389(6) 0.6983(3) 0.7984(7) 0.0361(10) Uani 1 1 d . . .
C4 C 0.7146(6) 0.6419(3) 0.8201(6) 0.0353(10) Uani 1 1 d . . .
C5 C 0.2419(7) 0.2991(4) 0.6516(7) 0.0469(12) Uani 1 1 d . A .
C6 C 0.4140(7) 0.2402(4) 0.6712(7) 0.0456(12) Uani 1 1 d . A .
C7 C 0.4749(7) 0.8123(3) 0.8114(8) 0.0515(13) Uani 1 1 d . . .
H7A H 0.5800 0.8417 0.8392 0.077 Uiso 1 1 calc R . .
H7B H 0.4057 0.8361 0.9130 0.077 Uiso 1 1 calc R . .
H7C H 0.3978 0.8321 0.6905 0.077 Uiso 1 1 calc R . .
C8 C 0.8865(7) 0.6805(4) 0.8648(8) 0.0493(12) Uani 1 1 d . . .
H8A H 0.9520 0.6567 0.7602 0.074 Uiso 1 1 calc R . .
H8B H 0.9636 0.6559 0.9822 0.074 Uiso 1 1 calc R . .
H8C H 0.8544 0.7538 0.8805 0.074 Uiso 1 1 calc R . .
C9A C 0.126(4) 0.1529(18) 0.549(3) 0.076(4) Uani 0.536(14) 1 d P A 1
H9A1 H 0.1278 0.1423 0.4113 0.091 Uiso 0.536(14) 1 calc PR A 1
H9A2 H 0.0274 0.1250 0.5672 0.091 Uiso 0.536(14) 1 calc PR A 1
C10A C 0.310(2) 0.0958(10) 0.659(3) 0.077(4) Uani 0.536(14) 1 d P A 1
H10A H 0.3018 0.0985 0.7940 0.092 Uiso 0.536(14) 1 calc PR A 1
H10B H 0.3343 0.0247 0.6060 0.092 Uiso 0.536(14) 1 calc PR A 1
C9B C 0.133(5) 0.160(2) 0.638(3) 0.076(4) Uani 0.464(14) 1 d P A 2
H9B1 H 0.0271 0.1316 0.5776 0.091 Uiso 0.464(14) 1 calc PR A 2
H9B2 H 0.1567 0.1536 0.7757 0.091 Uiso 0.464(14) 1 calc PR A 2
C10B C 0.2882(3) 0.09984(18) 0.5625(4) 0.077(4) Uani 0.464(14) 1 d P A 2
H10C H 0.2628 0.1014 0.4232 0.092 Uiso 0.464(14) 1 calc PR A 2
H10D H 0.3091 0.0296 0.5876 0.092 Uiso 0.464(14) 1 calc PR A 2
As1 As 0.0000(3) 0.00000(18) 0.0000(4) 0.0475(2) Uani 1 2 d SR . .
F1 F 0.0327(3) -0.01970(18) -0.2297(4) 0.1150(17) Uani 1 1 d R . .
F2 F -0.2102(3) -0.02969(18) -0.0691(4) 0.0853(11) Uani 1 1 d R . .
F3 F 0.0983(3) -0.12309(18) 0.0244(4) 0.1150(17) Uani 1 1 d R . .

loop_
_atom_site_aniso_label
_atom_site_aniso_U_11
_atom_site_aniso_U_22
_atom_site_aniso_U_33
_atom_site_aniso_U_23
_atom_site_aniso_U_13
_atom_site_aniso_U_12
S1 0.0294(6) 0.0391(6) 0.0575(8) 0.0086(5) 0.0114(5) -0.0051(5)
S2 0.0286(5) 0.0354(6) 0.0532(8) 0.0079(5) 0.0055(5) -0.0055(4)
S3 0.0352(6) 0.0442(6) 0.0551(8) 0.0069(6) 0.0106(6) -0.0123(5)
S4 0.0425(7) 0.0378(6) 0.0555(8) 0.0096(5) 0.0090(6) -0.0073(5)
O1 0.062(2) 0.065(2) 0.072(3) 0.003(2) 0.015(2) -0.038(2)
O2 0.083(3) 0.0383(19) 0.075(3) 0.0064(18) 0.018(2) -0.0208(19)
C1 0.029(2) 0.037(2) 0.043(3) 0.006(2) 0.0090(19) -0.0052(18)
C2 0.028(2) 0.040(2) 0.041(3) 0.0091(19) 0.0063(19) -0.0056(18)
C3 0.031(2) 0.037(2) 0.041(3) 0.0051(19) 0.0088(19) -0.0073(18)
C4 0.033(2) 0.035(2) 0.039(3) 0.0046(19) 0.0069(19) -0.0089(18)
C5 0.056(3) 0.049(3) 0.046(3) 0.006(2) 0.010(2) -0.027(2)
C6 0.060(3) 0.038(2) 0.046(3) 0.007(2) 0.015(2) -0.019(2)
C7 0.053(3) 0.037(3) 0.064(4) 0.006(2) 0.014(3) -0.007(2)
C8 0.037(3) 0.047(3) 0.064(3) 0.008(2) 0.006(2) -0.012(2)
C9A 0.118(7) 0.066(5) 0.063(12) -0.028(11) 0.029(14) -0.065(5)
C10A 0.097(7) 0.053(4) 0.087(12) 0.020(6) -0.008(8) -0.043(5)
C9B 0.118(7) 0.066(5) 0.063(12) -0.028(11) 0.029(14) -0.065(5)
C10B 0.097(7) 0.053(4) 0.087(12) 0.020(6) -0.008(8) -0.043(5)
As1 0.0460(4) 0.0395(4) 0.0642(6) 0.0012(3) 0.0182(4) -0.0187(3)
F1 0.139(4) 0.157(4) 0.082(3) -0.013(3) 0.042(3) -0.089(4)
F2 0.058(2) 0.087(3) 0.121(3) 0.015(2) 0.006(2) -0.0435(19)
F3 0.081(3) 0.052(2) 0.221(5) 0.031(3) 0.045(3) -0.009(2)

loop_
_atom_type_symbol
_atom_type_description
_atom_type_scat_dispersion_real
_atom_type_scat_dispersion_imag
_atom_type_scat_source
C C 0.0033 0.0016 'International Tables Vol C Tables 4.2.6.8 and 6.1.1.4'
H H 0.0000 0.0000 'International Tables Vol C Tables 4.2.6.8 and 6.1.1.4'
O O 0.0106 0.0060 'International Tables Vol C Tables 4.2.6.8 and 6.1.1.4'
F F 0.0171 0.0103 'International Tables Vol C Tables 4.2.6.8 and 6.1.1.4'
S S 0.1246 0.1234 'International Tables Vol C Tables 4.2.6.8 and 6.1.1.4'
As As 0.0499 2.0058 'International Tables Vol C Tables 4.2.6.8 and 6.1.1.4'

loop_
_geom_angle_atom_site_label_1
_geom_angle_atom_site_label_2
_geom_angle_atom_site_label_3
_geom_angle
_geom_angle_site_symmetry_1
_geom_angle_site_symmetry_3
C1 S1 C3 96.3(2) . .
C1 S2 C4 96.1(2) . .
C5 S3 C2 93.8(2) . .
C2 S4 C6 94.2(2) . .
C5 O1 C9B 109.1(13) . .
C5 O1 C9A 110.8(11) . .
C9B O1 C9A 24.6(10) . .
C6 O2 C10A 113.1(7) . .
C6 O2 C10B 109.7(4) . .
C10A O2 C10B 27.1(7) . .
C2 C1 S2 123.3(3) . .
C2 C1 S1 122.0(3) . .
S2 C1 S1 114.6(3) . .
C1 C2 S3 121.0(3) . .
C1 C2 S4 122.5(3) . .
S3 C2 S4 116.4(3) . .
C4 C3 C7 127.5(4) . .
C4 C3 S1 116.4(3) . .
C7 C3 S1 116.1(3) . .
C3 C4 C8 127.0(4) . .
C3 C4 S2 116.6(3) . .
C8 C4 S2 116.4(3) . .
C6 C5 O1 125.1(5) . .
C6 C5 S3 118.5(4) . .
O1 C5 S3 116.4(4) . .
C5 C6 O2 124.9(5) . .
C5 C6 S4 117.0(4) . .
O2 C6 S4 118.1(4) . .
C3 C7 H7A 109.5 . .
C3 C7 H7B 109.5 . .
H7A C7 H7B 109.5 . .
C3 C7 H7C 109.5 . .
H7A C7 H7C 109.5 . .
H7B C7 H7C 109.5 . .
C4 C8 H8A 109.5 . .
C4 C8 H8B 109.5 . .
H8A C8 H8B 109.5 . .
C4 C8 H8C 109.5 . .
H8A C8 H8C 109.5 . .
H8B C8 H8C 109.5 . .
O1 C9A C10A 112.2(14) . .
O1 C9A H9A1 109.2 . .
C10A C9A H9A1 109.2 . .
O1 C9A H9A2 109.2 . .
C10A C9A H9A2 109.2 . .
H9A1 C9A H9A2 107.9 . .
O2 C10A C9A 112.1(13) . .
O2 C10A H10A 109.2 . .
C9A C10A H10A 109.2 . .
O2 C10A H10B 109.2 . .
C9A C10A H10B 109.2 . .
H10A C10A H10B 107.9 . .
O1 C9B C10B 115.9(18) . .
O1 C9B H9B1 108.3 . .
C10B C9B H9B1 108.3 . .
O1 C9B H9B2 108.3 . .
C10B C9B H9B2 108.3 . .
H9B1 C9B H9B2 107.4 . .
C9B C10B O2 111.7(9) . .
C9B C10B H10C 109.3 . .
O2 C10B H10C 109.3 . .
C9B C10B H10D 109.3 . .
O2 C10B H10D 109.3 . .
H10C C10B H10D 107.9 . .
F3 As1 F3 180.0(3) 2 .
F3 As1 F1 89.4(2) 2 2
F3 As1 F1 90.56(16) . 2
F3 As1 F1 90.56(18) 2 .
F3 As1 F1 89.4 . .
F1 As1 F1 180.0(2) 2 .
F3 As1 F2 91.00(16) 2 .
F3 As1 F2 89.0 . .
F1 As1 F2 87.82(16) 2 .
F1 As1 F2 92.2 . .
F3 As1 F2 89.0(2) 2 2
F3 As1 F2 91.00(16) . 2
F1 As1 F2 92.2(3) 2 2
F1 As1 F2 87.82(18) . 2
F2 As1 F2 180.0(2) . 2

loop_
_geom_bond_atom_site_label_1
_geom_bond_atom_site_label_2
_geom_bond_distance
_geom_bond_site_symmetry_2
S1 C1 1.732(4) .
S1 C3 1.746(5) .
S2 C1 1.726(4) .
S2 C4 1.753(4) .
S3 C5 1.733(5) .
S3 C2 1.738(4) .
S4 C2 1.740(4) .
S4 C6 1.742(5) .
O1 C5 1.360(6) .
O1 C9B 1.41(3) .
O1 C9A 1.49(2) .
O2 C6 1.347(6) .
O2 C10A 1.410(14) .
O2 C10B 1.483(5) .
C1 C2 1.369(6) .
C3 C4 1.350(6) .
C3 C7 1.499(6) .
C4 C8 1.494(6) .
C5 C6 1.339(7) .
C7 H7A 0.9600 .
C7 H7B 0.9600 .
C7 H7C 0.9600 .
C8 H8A 0.9600 .
C8 H8B 0.9600 .
C8 H8C 0.9600 .
C9A C10A 1.52(3) .
C9A H9A1 0.9700 .
C9A H9A2 0.9700 .
C10A H10A 0.9700 .
C10A H10B 0.9700 .
C9B C10B 1.42(3) .
C9B H9B1 0.9700 .
C9B H9B2 0.9700 .
C10B H10C 0.9700 .
C10B H10D 0.9700 .
As1 F3 1.671(5) 2
As1 F3 1.6706 .
As1 F1 1.683(5) 2
As1 F1 1.6833 .
As1 F2 1.7063 .
As1 F2 1.706(5) 2
